data_1567113
loop_
_publ_author_name
'Li, Cui-Cui'
'Zhang, Siqi'
'Tang, Jian'
'Jian, Ruijun'
'Xia, Yu'
'Zhao, Liang'

_publ_section_title
;
 Pyridine dicarbanion-bonded Ag<sub>13</sub> organometallic nanoclusters:
 synthesis and on-surface oxidative coupling reaction.
;
_journal_issue 27
_journal_name_full 'Chemical science'
_journal_page_first 8095
_journal_page_last 8103
_journal_paper_doi 10.1039/d2sc00989g
_journal_volume 13
_journal_year 2022
_chemical_formula_moiety 'C55 H53 Ag5 F3 N17 O3 S, 2(C F3 O3 S)'
_chemical_formula_sum 'C57 H53 Ag5 F9 N17 O9 S3'
_chemical_formula_weight 1926.69
_space_group_crystal_system monoclinic
_space_group_IT_number 15
_space_group_name_Hall '-I 2ya'
_space_group_name_H-M_alt 'I 1 2/a 1'
_atom_sites_solution_hydrogens geom
_audit_creation_date 2021-12-16
_audit_creation_method
;
Olex2 1.2
(compiled 2018.05.29 svn.r3508 for OlexSys, GUI svn.r5506)
;
_audit_update_record
;
2021-12-15 deposited with the CCDC.	2022-06-13 downloaded from the CCDC.
;
_cell_angle_alpha 90
_cell_angle_beta 91.174(2)
_cell_angle_gamma 90
_cell_formula_units_Z 8
_cell_length_a 25.7535(5)
_cell_length_b 24.5293(6)
_cell_length_c 24.9163(4)
_cell_measurement_reflns_used 10929
_cell_measurement_temperature 173.00(10)
_cell_measurement_theta_max 70.8510
_cell_measurement_theta_min 4.2730
_cell_volume 15736.7(6)
_computing_cell_refinement 'CrysAlisPro 1.171.39.46 (Rigaku OD, 2018)'
_computing_data_collection 'CrysAlisPro 1.171.39.46 (Rigaku OD, 2018)'
_computing_data_reduction 'CrysAlisPro 1.171.39.46 (Rigaku OD, 2018)'
_computing_molecular_graphics 'Olex2 (Dolomanov et al., 2009)'
_computing_publication_material 'Olex2 (Dolomanov et al., 2009)'
_computing_structure_refinement 'ShelXL (Sheldrick, 2015)'
_diffrn_ambient_temperature 173.00(10)
_diffrn_detector_area_resol_mean 5.2137
_diffrn_detector_type AtlasS2
_diffrn_measured_fraction_theta_full 0.994
_diffrn_measured_fraction_theta_max 0.966
_diffrn_measurement_details
;
List of Runs (angles in degrees, time in seconds):

  # Type    Start    End  Width  t~exp~   \w     \q     \k     \f   Frames
#--------------------------------------------------------------------------
  1  \w    -72.00  19.00   1.00    5.00    --  -40.81  77.00-180.00   91
  2  \w   -114.00 -18.00   1.00    5.00    --  -40.81 -38.00-150.00   96
  3  \w     24.00  63.00   1.00    5.00    --   40.81-125.00  90.00   39
  4  \w     30.00  95.00   1.00   16.00    --  100.91 -95.00 -60.00   65
  5  \w    106.00 172.00   1.00   16.00    --  100.91 125.00-180.00   66
  6  \w     78.00 118.00   1.00   16.00    --  100.91-125.00  30.00   40
  7  \w     79.00 158.00   1.00   16.00    --  100.91  61.00-180.00   79
  8  \w     76.00 167.00   1.00   16.00    --  100.91  61.00-120.00   91
  9  \w     52.00 129.00   1.00   16.00    --  100.91 -61.00  90.00   77
;
_diffrn_measurement_device 'four-circle diffractometer'
_diffrn_measurement_device_type 'SuperNova, Dual, Cu at home/near, AtlasS2'
_diffrn_measurement_method '\w scans'
_diffrn_radiation_type CuK\a
_diffrn_radiation_wavelength 1.54184
_diffrn_reflns_av_R_equivalents 0.0345
_diffrn_reflns_av_unetI/netI 0.0431
_diffrn_reflns_Laue_measured_fraction_full 0.994
_diffrn_reflns_Laue_measured_fraction_max 0.966
_diffrn_reflns_limit_h_max 30
_diffrn_reflns_limit_h_min -31
_diffrn_reflns_limit_k_max 29
_diffrn_reflns_limit_k_min -26
_diffrn_reflns_limit_l_max 30
_diffrn_reflns_limit_l_min -22
_diffrn_reflns_number 30754
_diffrn_reflns_point_group_measured_fraction_full 0.994
_diffrn_reflns_point_group_measured_fraction_max 0.966
_diffrn_reflns_theta_full 67.684
_diffrn_reflns_theta_max 71.599
_diffrn_reflns_theta_min 3.604
_exptl_absorpt_coefficient_mu 11.246
_exptl_absorpt_correction_T_max 1.00000
_exptl_absorpt_correction_T_min 0.40429
_exptl_absorpt_correction_type multi-scan
_exptl_absorpt_process_details
;
CrysAlisPro 1.171.39.46 (Rigaku Oxford Diffraction, 2018)
Empirical absorption correction using spherical harmonics,
 implemented in SCALE3 ABSPACK scaling algorithm.
;
_exptl_crystal_colour 'clear light colourless'
_exptl_crystal_colour_lustre clear
_exptl_crystal_colour_modifier light
_exptl_crystal_colour_primary colourless
_exptl_crystal_density_diffrn 1.626
_exptl_crystal_description cylinder
_exptl_crystal_F_000 7600
_exptl_crystal_size_length 0.300
_exptl_crystal_size_max 0.5
_exptl_crystal_size_mid 0.1
_exptl_crystal_size_min 0.02
_exptl_crystal_size_rad 0.060
_refine_diff_density_max 1.802
_refine_diff_density_min -1.672
_refine_diff_density_rms 0.148
_refine_ls_extinction_method none
_refine_ls_goodness_of_fit_ref 1.031
_refine_ls_hydrogen_treatment constr
_refine_ls_matrix_type full
_refine_ls_number_parameters 920
_refine_ls_number_reflns 14867
_refine_ls_number_restraints 380
_refine_ls_restrained_S_all 1.059
_refine_ls_R_factor_all 0.0918
_refine_ls_R_factor_gt 0.0728
_refine_ls_shift/su_max 0.001
_refine_ls_shift/su_mean 0.000
_refine_ls_structure_factor_coef Fsqd
_refine_ls_weighting_details
;
 w=1/[\s^2^(Fo^2^)+(0.1074P)^2^+199.4885P]
 where P=(Fo^2^+2Fc^2^)/3
;
_refine_ls_weighting_scheme calc
_refine_ls_wR_factor_gt 0.1979
_refine_ls_wR_factor_ref 0.2182
_reflns_Friedel_coverage 0.000
_reflns_number_gt 11488
_reflns_number_total 14867
_reflns_threshold_expression 'I > 2\s(I)'
_cod_data_source_file d2sc00989g2.cif
_cod_data_source_block lcc-ca36_sq
_cod_depositor_comments 'Adding full bibliography for 1567108--1567115.cif.'
_cod_database_code 1567113
_shelxl_version_number 2013-2
_shelx_space_group_comment
;
The symmetry employed for this shelxl refinement is uniquely defined
by the following loop, which should always be used as a source of
symmetry information in preference to the above space-group names.
They are only intended as comments.
;
_shelx_estimated_absorpt_t_max 0.806
_shelx_estimated_absorpt_t_min 0.071
_olex2_refinement_description
;
1. Fixed Uiso
 At 1.2 times of:
  All C(H) groups
 At 1.5 times of:
  All C(H,H,H) groups
2. Restrained distances
 N-C31
 2.42 with sigma of 0.02
 C02F-C31
 2.6 with sigma of 0.02
 C31-N
 2.6 with sigma of 0.02
 C31-C02F
 2.4 with sigma of 0.02
3. Rigid bond restraints
 All non-hydrogen atoms
 with sigma for 1-2 distances of 0.001 and sigma for 1-3 distances of 0.001
4. Uiso/Uaniso restraints and constraints
Uanis(F020) \\sim Ueq: with sigma of 0.01 and sigma for terminal atoms of 0.02
Uanis(F17A) \\sim Ueq: with sigma of 0.01 and sigma for terminal atoms of 0.02
Uanis(N) \\sim Ueq: with sigma of 0.01 and sigma for terminal atoms of 0.02
Uanis(F16A) \\sim Ueq: with sigma of 0.01 and sigma for terminal atoms of 0.02
Uanis(C31) \\sim Ueq: with sigma of 0.01 and sigma for terminal atoms of 0.02
Uanis(F17A) \\sim Ueq, Uanis(F16A) \\sim Ueq, Uanis(F02U) \\sim Ueq,
Uanis(O01Y) \\sim Ueq, Uanis(O1) \\sim Ueq, Uanis(O2) \\sim Ueq, Uanis(S009)
\\sim Ueq: with sigma of 0.01 and sigma for terminal atoms of 0.02
Uanis(C1) \\sim Ueq: with sigma of 0.01 and sigma for terminal atoms of 0.02
5. Others
 Sof(Ag)=1-FVAR(1)
 Sof(Ag04)=FVAR(1)
6.a Aromatic/amide H refined with riding coordinates:
 C00Z(H00Z), C012(H012), C013(H013), C016(H016), C019(H019), C01G(H01G),
 C01L(H01L), C01N(H01N), C01P(H01P), C01Q(H01Q), C01R(H01R), C01U(H01U),
 C01V(H01V), C01Z(H01Z), C021(H021), C023(H023), C024(H024), C026(H026),
 C027(H027), C028(H028), C02B(H02G), C02D(H02H), C02F(H02I), C02G(H02J),
 C02H(H02K), C02K(H02O)
6.b Idealised Me refined as rotating group:
 C01K(H01A,H01B,H01C), C01W(H01D,H01E,H01F), C025(H02A,H02B,H02C), C02A(H02D,
 H02E,H02F), C02J(H02L,H02M,H02N), C02L(H02P,H02Q,H02R), C02M(H02S,H02T,H02U),
 C02O(H02V,H02W,H02X), C31(H31A,H31B,H31C)
;
_olex2_submission_special_instructions 'No special instructions were received'
_oxdiff_exptl_absorpt_empirical_details
;
Empirical correction (ABSPACK) includes:
- Absorption correction using spherical harmonics
- Frame scaling
;

loop_
_space_group_symop_operation_xyz
'x, y, z'
'-x+1/2, y, -z'
'x+1/2, y+1/2, z+1/2'
'-x+1, y+1/2, -z+1/2'
'-x, -y, -z'
'x-1/2, -y, z'
'-x+1/2, -y+1/2, -z+1/2'
'x, -y+1/2, z+1/2'

loop_
_atom_site_label
_atom_site_type_symbol
_atom_site_fract_x
_atom_site_fract_y
_atom_site_fract_z
_atom_site_U_iso_or_equiv
_atom_site_adp_type
_atom_site_occupancy
_atom_site_site_symmetry_order
_atom_site_calc_flag
_atom_site_refinement_flags_posn
_atom_site_refinement_flags_adp
_atom_site_refinement_flags_occupancy
_atom_site_disorder_assembly
_atom_site_disorder_group
Ag01 Ag 0.42025(2) 0.67689(2) 0.24914(2) 0.04339(16) Uani 1 1 d . U . . .
Ag02 Ag 0.57059(3) 0.68985(3) 0.27025(3) 0.05490(19) Uani 1 1 d . U . . .
Ag03 Ag 0.52203(3) 0.58833(3) 0.32943(3) 0.0635(2) Uani 1 1 d . U . . .
Ag04 Ag 0.47369(3) 0.65523(8) 0.39999(3) 0.0678(4) Uani 0.949(4) 1 d . U P A 1
Ag05 Ag 0.52433(3) 0.75831(3) 0.33836(3) 0.0721(2) Uani 1 1 d . U . . .
S06 S 0.30049(8) 0.69643(11) 0.15019(8) 0.0559(5) Uani 1 1 d . U . . .
S007 S 0.62910(11) 0.86661(12) 0.28696(12) 0.0721(6) Uani 1 1 d . U . . .
S009 S 0.4526(3) 0.5241(2) 0.01731(19) 0.1356(14) Uani 1 1 d . U . . .
F00A F 0.3385(2) 0.6499(3) 0.0653(2) 0.0762(15) Uani 1 1 d . U . . .
F00B F 0.2560(3) 0.6614(3) 0.0612(2) 0.0825(16) Uani 1 1 d . U . . .
N00C N 0.4588(3) 0.7472(3) 0.2185(3) 0.0465(10) Uani 1 1 d . U . . .
N00D N 0.6348(3) 0.5817(3) 0.2679(3) 0.0488(12) Uani 1 1 d . U . . .
N00E N 0.5814(3) 0.6705(3) 0.1873(3) 0.0554(11) Uani 1 1 d . U . . .
N00F N 0.3970(3) 0.6071(3) 0.2945(3) 0.0515(11) Uani 1 1 d . U . . .
N00G N 0.5176(3) 0.5299(4) 0.2640(3) 0.0605(11) Uani 1 1 d . U . . .
F00H F 0.2892(3) 0.5981(3) 0.1109(3) 0.0873(16) Uani 1 1 d . U . . .
O00I O 0.3429(2) 0.6747(3) 0.1814(3) 0.0604(14) Uani 1 1 d . U . . .
F00J F 0.6554(3) 0.9244(4) 0.3713(3) 0.111(2) Uani 1 1 d . U . . .
N00L N 0.4851(3) 0.7486(3) 0.4713(3) 0.0470(12) Uani 1 1 d . U . . .
N00M N 0.4584(4) 0.8115(4) 0.3531(3) 0.0746(14) Uani 1 1 d . U . . .
N00N N 0.4082(3) 0.7993(3) 0.2758(3) 0.0544(13) Uani 1 1 d . U . . .
N00O N 0.3982(4) 0.6736(5) 0.4319(4) 0.0927(17) Uani 1 1 d . U . . .
N00P N 0.4985(3) 0.6907(3) 0.1557(3) 0.0502(12) Uani 1 1 d . U . . .
O00Q O 0.3094(3) 0.7469(3) 0.1247(3) 0.0765(17) Uani 1 1 d . U . . .
N00R N 0.4362(3) 0.5539(3) 0.2283(3) 0.0575(13) Uani 1 1 d . U . . .
N00S N 0.5157(3) 0.8224(3) 0.4257(3) 0.0590(13) Uani 1 1 d . U . . .
N00T N 0.5958(3) 0.5091(4) 0.3077(3) 0.0638(14) Uani 1 1 d . U . . .
O00U O 0.2511(3) 0.6902(4) 0.1752(3) 0.082(2) Uani 1 1 d . U . . .
N00V N 0.3531(3) 0.6665(4) 0.3512(3) 0.0588(14) Uani 1 1 d . U . . .
N00W N 0.4489(3) 0.6739(3) 0.5120(3) 0.0577(13) Uani 1 1 d . U . . .
N00X N 0.6640(3) 0.6571(3) 0.2254(4) 0.0653(15) Uani 1 1 d . U . . .
C00Y C 0.4978(3) 0.7413(3) 0.1834(3) 0.0456(11) Uani 1 1 d . U . . .
C00Z C 0.4953(4) 0.4981(4) 0.1762(3) 0.0579(17) Uani 1 1 d . U . . .
H00Z H 0.4713 0.4960 0.1468 0.069 Uiso 1 1 calc R . . . .
C010 C 0.5633(4) 0.5056(4) 0.2610(4) 0.0534(13) Uani 1 1 d . U . . .
C011 C 0.4127(3) 0.8192(3) 0.3273(4) 0.0487(13) Uani 1 1 d . U . . .
C012 C 0.5328(4) 0.7830(4) 0.1743(3) 0.0516(15) Uani 1 1 d . U . . .
H012 H 0.5604 0.7780 0.1499 0.062 Uiso 1 1 calc R . . . .
C013 C 0.3707(4) 0.8432(4) 0.3533(4) 0.0605(18) Uani 1 1 d . U . . .
H013 H 0.3384 0.8485 0.3349 0.073 Uiso 1 1 calc R . . . .
C014 C 0.6383(4) 0.5425(4) 0.3049(4) 0.0568(16) Uani 1 1 d . U . . .
C015 C 0.6729(3) 0.6180(4) 0.2626(4) 0.0531(14) Uani 1 1 d . U . . .
C016 C 0.5272(4) 0.8320(4) 0.2009(4) 0.0543(16) Uani 1 1 d . U . . .
H016 H 0.5514 0.8606 0.1956 0.065 Uiso 1 1 calc R . . . .
C017 C 0.4828(4) 0.5261(4) 0.2227(3) 0.0543(15) Uani 1 1 d . U . . .
C018 C 0.4527(3) 0.7961(4) 0.2428(3) 0.0471(11) Uani 1 1 d . U . . .
C019 C 0.4067(4) 0.5117(4) 0.3122(4) 0.065(2) Uani 1 1 d . U . . .
H019 H 0.4182 0.4766 0.3015 0.078 Uiso 1 1 calc R . . . .
C01A C 0.4648(4) 0.8287(4) 0.4050(4) 0.0519(14) Uani 1 1 d . U . . .
C01B C 0.4142(4) 0.5567(4) 0.2796(3) 0.0529(13) Uani 1 1 d . U . . .
C01C C 0.4914(4) 0.7089(4) 0.5081(3) 0.0519(14) Uani 1 1 d . U . . .
C01F C 0.5778(3) 0.6920(4) 0.3563(4) 0.0568(5) Uani 1 1 d . U . . .
C01G C 0.5782(4) 0.4753(4) 0.2166(4) 0.0621(19) Uani 1 1 d . U . . .
H01G H 0.6106 0.4569 0.2159 0.075 Uiso 1 1 calc R . . . .
C01H C 0.5453(3) 0.6644(4) 0.1482(3) 0.0477(14) Uani 1 1 d . U . . .
C01I C 0.5237(4) 0.7835(4) 0.4650(3) 0.0554(16) Uani 1 1 d . U . . .
C01J C 0.4012(4) 0.6886(4) 0.4841(4) 0.0555(15) Uani 1 1 d . U . . .
C01K C 0.4557(4) 0.6839(4) 0.1146(4) 0.060(2) Uani 1 1 d . U . . .
H01A H 0.4246 0.7032 0.1264 0.090 Uiso 1 1 calc GR . . . .
H01B H 0.4478 0.6451 0.1101 0.090 Uiso 1 1 calc GR . . . .
H01C H 0.4667 0.6991 0.0802 0.090 Uiso 1 1 calc GR . . . .
C01L C 0.3820(4) 0.5189(4) 0.3612(4) 0.067(2) Uani 1 1 d . U . . .
H01L H 0.3774 0.4886 0.3844 0.080 Uiso 1 1 calc R . . . .
C01M C 0.3717(3) 0.6132(4) 0.3402(4) 0.0511(12) Uani 1 1 d . U . . .
C01N C 0.5435(4) 0.4734(4) 0.1735(4) 0.0639(19) Uani 1 1 d . U . . .
H01N H 0.5529 0.4548 0.1417 0.077 Uiso 1 1 calc R . . . .
C01O C 0.6284(4) 0.6468(4) 0.1824(4) 0.0593(17) Uani 1 1 d . U . . .
C01P C 0.3773(4) 0.8590(5) 0.4061(5) 0.071(2) Uani 1 1 d . U . . .
H01P H 0.3488 0.8737 0.4249 0.085 Uiso 1 1 calc R . . . .
C01Q C 0.5376(4) 0.7012(5) 0.5379(4) 0.066(2) Uani 1 1 d . U . . .
H01Q H 0.5412 0.6722 0.5630 0.079 Uiso 1 1 calc R . . . .
C01R C 0.3643(4) 0.5694(4) 0.3758(4) 0.0633(18) Uani 1 1 d . U . . .
H01R H 0.3476 0.5747 0.4090 0.076 Uiso 1 1 calc R . . . .
C01S C 0.5562(4) 0.6479(4) 0.3835(3) 0.0556(5) Uani 1 1 d . U . . .
C01U C 0.4860(4) 0.8393(4) 0.2356(4) 0.0530(15) Uani 1 1 d . U . . .
H01U H 0.4810 0.8729 0.2536 0.064 Uiso 1 1 calc R . . . .
C01V C 0.7171(4) 0.6174(5) 0.2958(5) 0.073(2) Uani 1 1 d . U . . .
H01V H 0.7438 0.6438 0.2921 0.088 Uiso 1 1 calc R . . . .
C01W C 0.3983(5) 0.5532(4) 0.1833(4) 0.071(3) Uani 1 1 d . U . . .
H01D H 0.4150 0.5660 0.1506 0.106 Uiso 1 1 calc GR . . . .
H01E H 0.3691 0.5773 0.1915 0.106 Uiso 1 1 calc GR . . . .
H01F H 0.3855 0.5160 0.1778 0.106 Uiso 1 1 calc GR . . . .
C01X C 0.3545(4) 0.6847(4) 0.4040(4) 0.0561(16) Uani 1 1 d . U . . .
O01Y O 0.4538(5) 0.5713(6) 0.0419(5) 0.155(4) Uani 1 1 d . U . . .
C01Z C 0.4252(4) 0.8535(4) 0.4321(4) 0.065(2) Uani 1 1 d . U . . .
H01Z H 0.4305 0.8665 0.4677 0.078 Uiso 1 1 calc R . . . .
F020 F 0.7169(4) 0.9075(7) 0.3197(5) 0.191(5) Uani 1 1 d . U . . .
C021 C 0.5711(4) 0.7798(6) 0.4939(4) 0.075(2) Uani 1 1 d . U . . .
H021 H 0.5982 0.8055 0.4892 0.090 Uiso 1 1 calc R . . . .
C022 C 0.2956(4) 0.6488(5) 0.0941(4) 0.0600(11) Uani 1 1 d . U . . .
C023 C 0.5547(5) 0.6326(5) 0.1032(4) 0.068(2) Uani 1 1 d . U . . .
H023 H 0.5291 0.6287 0.0754 0.081 Uiso 1 1 calc R . . . .
C024 C 0.5855(4) 0.6228(5) 0.4260(4) 0.0697(18) Uani 1 1 d . U . . .
H024 H 0.5705 0.5936 0.4454 0.084 Uiso 1 1 calc R . . . .
C025 C 0.3584(4) 0.8085(5) 0.2457(5) 0.073(3) Uani 1 1 d . U . . .
H02A H 0.3299 0.7916 0.2651 0.110 Uiso 1 1 calc GR . . . .
H02B H 0.3605 0.7921 0.2099 0.110 Uiso 1 1 calc GR . . . .
H02C H 0.3521 0.8477 0.2422 0.110 Uiso 1 1 calc GR . . . .
C026 C 0.5765(4) 0.7366(6) 0.5295(4) 0.076(2) Uani 1 1 d . U . . .
H026 H 0.6085 0.7318 0.5485 0.091 Uiso 1 1 calc R . . . .
C027 C 0.3137(4) 0.7140(5) 0.4271(5) 0.070(2) Uani 1 1 d . U . . .
H027 H 0.2833 0.7232 0.4069 0.084 Uiso 1 1 calc R . . . .
C028 C 0.6817(4) 0.5393(5) 0.3402(5) 0.077(3) Uani 1 1 d . U . . .
H028 H 0.6838 0.5121 0.3673 0.093 Uiso 1 1 calc R . . . .
O029 O 0.6002(7) 0.8317(6) 0.3167(5) 0.186(6) Uani 1 1 d . U . . .
C02A C 0.3075(4) 0.6832(6) 0.3181(5) 0.078(3) Uani 1 1 d . U . . .
H02D H 0.3139 0.6751 0.2803 0.117 Uiso 1 1 calc GR . . . .
H02E H 0.3017 0.7224 0.3224 0.117 Uiso 1 1 calc GR . . . .
H02F H 0.2768 0.6631 0.3296 0.117 Uiso 1 1 calc GR . . . .
C02B C 0.3633(4) 0.7171(5) 0.5086(5) 0.067(2) Uani 1 1 d . U . . .
H02G H 0.3675 0.7286 0.5449 0.081 Uiso 1 1 calc R . . . .
N N 0.6328(4) 0.6391(5) 0.4391(4) 0.091(2) Uani 1 1 d D U . . .
C02D C 0.7208(4) 0.5768(6) 0.3343(5) 0.084(3) Uani 1 1 d . U . . .
H02H H 0.7509 0.5749 0.3569 0.101 Uiso 1 1 calc R . . . .
O02E O 0.6021(8) 0.9119(5) 0.2704(6) 0.204(7) Uani 1 1 d . U . . .
C02F C 0.6300(4) 0.7087(5) 0.3723(4) 0.0751(18) Uani 1 1 d D U . . .
H02I H 0.6458 0.7389 0.3554 0.090 Uiso 1 1 calc R . . . .
C02G C 0.3196(4) 0.7287(5) 0.4802(5) 0.079(3) Uani 1 1 d . U . . .
H02J H 0.2922 0.7475 0.4972 0.095 Uiso 1 1 calc R . . . .
C02H C 0.6405(5) 0.6165(6) 0.1391(5) 0.098(4) Uani 1 1 d . U . . .
H02K H 0.6745 0.6020 0.1352 0.117 Uiso 1 1 calc R . . . .
C02I C 0.6554(4) 0.6818(6) 0.4104(5) 0.082(2) Uani 1 1 d . U . . .
C02J C 0.7014(5) 0.7024(5) 0.2180(7) 0.101(4) Uani 1 1 d . U . . .
H02L H 0.7354 0.6875 0.2091 0.151 Uiso 1 1 calc GR . . . .
H02M H 0.7044 0.7237 0.2512 0.151 Uiso 1 1 calc GR . . . .
H02N H 0.6889 0.7260 0.1887 0.151 Uiso 1 1 calc GR . . . .
C02K C 0.6016(6) 0.6071(6) 0.1000(5) 0.096(4) Uani 1 1 d . U . . .
H02O H 0.6079 0.5828 0.0711 0.115 Uiso 1 1 calc R . . . .
C02L C 0.5484(5) 0.8716(5) 0.4243(6) 0.095(4) Uani 1 1 d . U . . .
H02P H 0.5423 0.8907 0.3903 0.143 Uiso 1 1 calc GR . . . .
H02Q H 0.5850 0.8611 0.4276 0.143 Uiso 1 1 calc GR . . . .
H02R H 0.5395 0.8956 0.4542 0.143 Uiso 1 1 calc GR . . . .
C02M C 0.4445(6) 0.6405(6) 0.5604(5) 0.087(3) Uani 1 1 d . U . . .
H02S H 0.4763 0.6192 0.5659 0.130 Uiso 1 1 calc GR . . . .
H02T H 0.4147 0.6158 0.5563 0.130 Uiso 1 1 calc GR . . . .
H02U H 0.4394 0.6643 0.5915 0.130 Uiso 1 1 calc GR . . . .
C02O C 0.5974(7) 0.4614(6) 0.3429(5) 0.106(5) Uani 1 1 d . U . . .
H02V H 0.5671 0.4383 0.3352 0.160 Uiso 1 1 calc GR . . . .
H02W H 0.5968 0.4733 0.3804 0.160 Uiso 1 1 calc GR . . . .
H02X H 0.6292 0.4407 0.3367 0.160 Uiso 1 1 calc GR . . . .
C2 C 0.6745(6) 0.8943(7) 0.3329(6) 0.102(2) Uani 1 1 d . U . . .
F02U F 0.3705(6) 0.4603(6) 0.0100(6) 0.177(4) Uani 1 1 d . U . . .
O02W O 0.6563(5) 0.8399(10) 0.2510(8) 0.246(7) Uani 1 1 d . U . . .
F02X F 0.6911(6) 0.8494(6) 0.3692(6) 0.206(5) Uani 1 1 d . U . . .
F17A F 0.3635(7) 0.5241(8) 0.0696(6) 0.211(5) Uani 1 1 d . U . . .
F16A F 0.3567(6) 0.5444(7) -0.0121(6) 0.195(4) Uani 1 1 d . U . . .
C31 C 0.7114(5) 0.6930(10) 0.4290(9) 0.196(8) Uani 1 1 d D U . . .
H31A H 0.7116 0.7220 0.4561 0.294 Uiso 1 1 calc GR . . . .
H31B H 0.7319 0.7045 0.3983 0.294 Uiso 1 1 calc GR . . . .
H31C H 0.7264 0.6598 0.4446 0.294 Uiso 1 1 calc GR . . . .
Ag Ag 0.4749(6) 0.6248(9) 0.4046(5) 0.0507(17) Uani 0.051(4) 1 d . U P A 2
O1 O 0.4608(6) 0.5119(6) -0.0378(5) 0.149(4) Uani 1 1 d . U . . .
O2 O 0.4742(7) 0.4828(8) 0.0564(7) 0.195(5) Uani 1 1 d . U . . .
C1 C 0.3915(10) 0.5173(9) 0.0227(8) 0.135(3) Uani 1 1 d . U . . .

loop_
_atom_site_aniso_label
_atom_site_aniso_U_11
_atom_site_aniso_U_22
_atom_site_aniso_U_33
_atom_site_aniso_U_23
_atom_site_aniso_U_13
_atom_site_aniso_U_12
Ag01 0.0416(3) 0.0480(3) 0.0404(3) -0.0001(2) -0.0042(2) 0.0091(2)
Ag02 0.0499(3) 0.0721(4) 0.0423(3) -0.0152(3) -0.0092(2) 0.0104(3)
Ag03 0.0643(4) 0.0820(5) 0.0437(3) -0.0170(3) -0.0126(3) 0.0049(3)
Ag04 0.0517(4) 0.1093(11) 0.0422(4) -0.0182(4) -0.0062(3) 0.0174(4)
Ag05 0.0873(5) 0.0792(5) 0.0489(4) -0.0212(3) -0.0212(3) 0.0401(4)
S06 0.0418(9) 0.0839(14) 0.0418(10) 0.0125(9) -0.0037(7) 0.0151(10)
S007 0.0679(15) 0.0723(16) 0.0762(16) -0.0050(12) -0.0014(12) -0.0095(12)
S009 0.186(3) 0.133(3) 0.088(2) -0.011(2) -0.020(3) 0.003(3)
F00A 0.068(2) 0.099(4) 0.062(3) -0.006(3) 0.012(2) 0.006(3)
F00B 0.071(3) 0.121(5) 0.054(3) 0.005(3) -0.022(2) 0.010(3)
N00C 0.051(3) 0.0444(16) 0.044(3) 0.0056(15) -0.0086(16) 0.0104(18)
N00D 0.040(3) 0.049(3) 0.057(4) -0.016(2) -0.008(3) 0.010(2)
N00E 0.062(3) 0.056(4) 0.0481(12) -0.0176(14) -0.0087(15) 0.011(3)
N00F 0.049(4) 0.0557(15) 0.049(2) 0.0047(17) -0.0116(17) -0.005(2)
N00G 0.069(3) 0.074(2) 0.038(3) -0.0096(19) -0.010(2) 0.001(3)
F00H 0.105(5) 0.083(2) 0.073(4) 0.0152(19) -0.012(3) -0.013(3)
O00I 0.0407(19) 0.082(4) 0.057(3) 0.009(2) -0.0128(17) 0.009(2)
F00J 0.113(5) 0.133(6) 0.087(5) -0.032(4) 0.000(4) -0.026(4)
N00L 0.054(3) 0.052(3) 0.035(3) -0.010(2) 0.004(2) 0.005(2)
N00M 0.065(3) 0.106(3) 0.052(3) -0.022(3) -0.006(2) 0.033(3)
N00N 0.049(3) 0.054(4) 0.059(3) 0.000(3) -0.0085(15) 0.016(2)
N00O 0.056(2) 0.156(6) 0.066(3) -0.031(4) -0.0121(15) 0.033(3)
N00P 0.054(2) 0.058(3) 0.039(3) -0.006(2) -0.005(2) -0.006(2)
O00Q 0.100(5) 0.074(2) 0.055(4) 0.0100(18) -0.005(3) 0.017(3)
N00R 0.074(3) 0.058(4) 0.040(2) -0.003(2) -0.0187(19) -0.007(3)
N00S 0.065(3) 0.063(4) 0.050(3) -0.008(2) 0.001(2) -0.015(2)
N00T 0.069(3) 0.067(4) 0.055(3) 0.001(3) -0.010(3) 0.002(2)
O00U 0.0407(18) 0.143(7) 0.062(4) 0.006(4) 0.003(2) 0.019(3)
N00V 0.049(3) 0.074(3) 0.053(2) 0.015(2) -0.003(2) 0.012(3)
N00W 0.071(3) 0.054(4) 0.047(3) 0.004(2) -0.003(2) 0.005(2)
N00X 0.052(3) 0.049(4) 0.094(4) -0.014(2) -0.012(3) -0.005(2)
C00Y 0.053(4) 0.046(2) 0.037(3) 0.0039(19) -0.0092(18) 0.0027(18)
C00Z 0.084(4) 0.047(5) 0.042(3) -0.006(3) -0.012(3) -0.014(3)
C010 0.066(3) 0.045(4) 0.049(3) 0.000(2) -0.004(2) -0.008(2)
C011 0.047(3) 0.040(4) 0.060(3) -0.001(3) 0.0045(16) -0.004(2)
C012 0.066(4) 0.051(3) 0.038(4) 0.005(3) -0.007(3) -0.004(3)
C013 0.052(3) 0.046(5) 0.084(4) -0.009(4) 0.010(3) 0.002(3)
C014 0.053(4) 0.061(4) 0.057(4) -0.011(3) -0.011(3) 0.014(2)
C015 0.037(3) 0.056(4) 0.066(4) -0.025(2) -0.004(3) 0.007(2)
C016 0.064(4) 0.050(3) 0.048(4) 0.003(3) -0.010(3) -0.005(3)
C017 0.074(3) 0.052(4) 0.037(3) 0.000(2) -0.0110(18) -0.010(3)
C018 0.050(3) 0.0486(15) 0.043(3) 0.000(2) -0.014(2) 0.008(2)
C019 0.079(6) 0.052(2) 0.063(4) 0.006(3) -0.008(4) -0.022(4)
C01A 0.063(3) 0.045(4) 0.047(3) -0.005(2) 0.009(2) -0.004(2)
C01B 0.060(4) 0.0527(13) 0.045(2) 0.005(2) -0.016(2) -0.007(3)
C01C 0.058(3) 0.060(4) 0.038(4) -0.006(2) 0.002(3) 0.011(3)
C01F 0.0460(12) 0.0781(13) 0.0454(9) -0.0161(17) -0.0196(15) 0.0147(9)
C01G 0.069(4) 0.053(5) 0.064(4) -0.012(4) 0.000(3) -0.009(3)
C01H 0.058(3) 0.048(4) 0.0368(18) -0.006(3) 0.000(2) -0.006(3)
C01I 0.060(3) 0.069(4) 0.037(4) -0.012(3) 0.000(3) -0.008(3)
C01J 0.055(2) 0.064(5) 0.047(2) 0.010(2) 0.0111(15) 0.001(2)
C01K 0.064(4) 0.074(6) 0.040(4) -0.004(4) -0.012(3) -0.008(4)
C01L 0.079(7) 0.061(3) 0.060(4) 0.016(3) -0.009(4) -0.017(4)
C01M 0.040(4) 0.060(2) 0.053(3) 0.0066(17) -0.010(2) -0.011(3)
C01N 0.078(4) 0.063(6) 0.050(3) -0.008(4) 0.004(3) -0.019(4)
C01O 0.052(3) 0.069(5) 0.057(2) -0.010(3) 0.0069(19) 0.003(3)
C01P 0.068(3) 0.069(6) 0.076(4) -0.006(5) 0.025(3) 0.006(5)
C01Q 0.070(4) 0.092(6) 0.035(4) -0.007(4) -0.007(3) 0.011(3)
C01R 0.060(5) 0.070(3) 0.059(4) 0.016(3) -0.007(3) -0.009(4)
C01S 0.0532(11) 0.0758(13) 0.0371(12) -0.0162(11) -0.0156(14) 0.0238(14)
C01U 0.062(4) 0.047(3) 0.050(4) 0.004(3) -0.013(3) 0.005(2)
C01V 0.044(4) 0.076(6) 0.098(7) -0.026(4) -0.020(4) 0.006(3)
C01W 0.098(5) 0.062(6) 0.051(3) -0.010(5) -0.036(4) 0.005(5)
C01X 0.0484(18) 0.064(4) 0.056(3) 0.012(3) 0.0036(19) 0.007(3)
O01Y 0.147(7) 0.185(5) 0.131(7) -0.074(5) -0.050(7) 0.053(5)
C01Z 0.078(4) 0.064(6) 0.054(4) -0.006(4) 0.021(3) 0.001(4)
F020 0.098(5) 0.308(12) 0.169(8) -0.133(7) 0.023(5) -0.082(7)
C021 0.068(4) 0.106(7) 0.050(5) -0.010(4) -0.012(4) -0.015(4)
C022 0.050(3) 0.080(3) 0.049(3) 0.0105(19) -0.0059(15) 0.001(3)
C023 0.086(5) 0.083(7) 0.034(4) -0.014(3) -0.001(3) 0.008(4)
C024 0.070(2) 0.090(6) 0.048(4) -0.012(2) -0.028(3) 0.028(3)
C025 0.055(3) 0.083(7) 0.081(5) -0.012(6) -0.017(3) 0.032(5)
C026 0.068(4) 0.111(7) 0.048(5) -0.010(4) -0.015(4) 0.000(4)
C027 0.049(4) 0.082(7) 0.080(4) 0.000(5) 0.009(3) 0.009(4)
C028 0.074(5) 0.073(6) 0.083(7) -0.010(4) -0.035(4) 0.018(4)
O029 0.259(14) 0.180(10) 0.116(8) 0.049(7) -0.042(7) -0.154(9)
C02A 0.051(5) 0.115(8) 0.067(4) 0.014(6) -0.007(4) 0.023(5)
C02B 0.065(4) 0.067(6) 0.071(4) -0.007(4) 0.012(3) 0.003(4)
N 0.077(4) 0.113(6) 0.081(5) -0.023(4) -0.047(4) 0.030(4)
C02D 0.060(5) 0.095(7) 0.097(7) -0.019(4) -0.034(5) 0.014(4)
O02E 0.338(16) 0.070(5) 0.197(11) -0.005(6) -0.191(11) 0.017(6)
C02F 0.055(3) 0.098(6) 0.071(4) -0.034(3) -0.029(4) 0.0079(15)
C02G 0.057(4) 0.092(8) 0.088(5) -0.018(6) 0.012(4) 0.010(4)
C02H 0.080(6) 0.123(11) 0.090(7) -0.047(7) 0.001(4) 0.034(7)
C02I 0.053(4) 0.109(7) 0.081(7) -0.043(4) -0.040(4) 0.020(3)
C02J 0.066(7) 0.062(7) 0.174(13) -0.002(6) -0.006(7) -0.017(4)
C02K 0.106(7) 0.107(10) 0.075(7) -0.045(6) -0.004(5) 0.032(7)
C02L 0.086(6) 0.079(6) 0.120(10) 0.006(5) -0.007(7) -0.034(6)
C02M 0.103(8) 0.088(8) 0.069(6) 0.032(5) -0.010(5) -0.007(6)
C02O 0.142(12) 0.098(8) 0.077(8) 0.031(6) -0.042(8) -0.026(7)
C2 0.076(5) 0.127(8) 0.103(8) -0.033(4) -0.010(3) -0.011(5)
F02U 0.213(9) 0.150(6) 0.167(9) -0.005(6) 0.009(9) -0.025(6)
O02W 0.088(8) 0.383(17) 0.266(12) -0.248(11) 0.024(7) -0.032(8)
F02X 0.239(13) 0.148(7) 0.223(11) -0.031(6) -0.163(9) 0.027(7)
F17A 0.244(8) 0.256(12) 0.136(6) -0.037(7) 0.044(7) 0.004(11)
F16A 0.204(6) 0.191(8) 0.188(8) 0.035(9) -0.047(8) 0.023(9)
C31 0.085(7) 0.258(17) 0.239(16) 0.038(12) -0.107(9) -0.031(8)
Ag 0.0646(14) 0.046(5) 0.040(3) 0.0025(17) -0.0145(19) 0.0201(15)
O1 0.176(7) 0.162(8) 0.108(3) -0.048(4) -0.004(5) 0.000(7)
O2 0.203(7) 0.209(7) 0.172(7) 0.051(6) -0.028(7) 0.032(8)
C1 0.184(3) 0.122(6) 0.097(6) -0.002(7) -0.002(4) 0.022(5)

loop_
_atom_type_symbol
_atom_type_description
_atom_type_scat_dispersion_real
_atom_type_scat_dispersion_imag
_atom_type_scat_source
C C 0.0181 0.0091 'International Tables Vol C Tables 4.2.6.8 and 6.1.1.4'
H H 0.0000 0.0000 'International Tables Vol C Tables 4.2.6.8 and 6.1.1.4'
Ag Ag 0.1306 4.2820 'International Tables Vol C Tables 4.2.6.8 and 6.1.1.4'
F F 0.0727 0.0534 'International Tables Vol C Tables 4.2.6.8 and 6.1.1.4'
N N 0.0311 0.0180 'International Tables Vol C Tables 4.2.6.8 and 6.1.1.4'
O O 0.0492 0.0322 'International Tables Vol C Tables 4.2.6.8 and 6.1.1.4'
S S 0.3331 0.5567 'International Tables Vol C Tables 4.2.6.8 and 6.1.1.4'

loop_
_geom_angle_atom_site_label_1
_geom_angle_atom_site_label_2
_geom_angle_atom_site_label_3
_geom_angle
_geom_angle_site_symmetry_1
_geom_angle_site_symmetry_3
_geom_angle_publ_flag
N00C Ag01 N00F 165.7(3) . . ?
N00C Ag01 O00I 98.0(2) . . ?
N00F Ag01 O00I 96.2(2) . . ?
Ag05 Ag02 Ag03 90.75(3) . . ?
N00E Ag02 Ag03 109.6(2) . . ?
N00E Ag02 Ag05 144.7(2) . . ?
N00E Ag02 C01F 163.1(3) . . ?
C01F Ag02 Ag03 65.2(3) . . ?
C01F Ag02 Ag05 52.0(2) . . ?
Ag04 Ag03 Ag02 90.97(5) . . ?
N00G Ag03 Ag02 100.7(2) . . ?
N00G Ag03 Ag04 149.8(2) . . ?
N00G Ag03 Ag 143.5(5) . . ?
C01S Ag03 Ag02 66.3(3) . . ?
C01S Ag03 Ag04 51.5(2) . . ?
C01S Ag03 N00G 158.1(3) . . ?
C01S Ag03 Ag 58.2(5) . . ?
Ag Ag03 Ag02 106.2(5) . . ?
Ag03 Ag04 Ag05 88.31(4) . . ?
N00O Ag04 Ag03 142.1(3) . . ?
N00O Ag04 Ag05 112.6(4) . . ?
N00O Ag04 C01S 166.8(4) . . ?
C01S Ag04 Ag03 50.9(2) . . ?
C01S Ag04 Ag05 64.7(3) . . ?
Ag02 Ag05 Ag04 89.97(4) . . ?
N00M Ag05 Ag02 147.0(2) . . ?
N00M Ag05 Ag04 93.7(3) . . ?
C01F Ag05 Ag02 51.2(2) . . ?
C01F Ag05 Ag04 65.0(3) . . ?
C01F Ag05 N00M 155.1(4) . . ?
O00I S06 O00U 113.4(4) . . ?
O00I S06 C022 102.6(4) . . ?
O00Q S06 O00I 116.1(5) . . ?
O00Q S06 O00U 116.3(5) . . ?
O00Q S06 C022 103.1(5) . . ?
O00U S06 C022 102.5(5) . . ?
O029 S007 O02E 113.2(13) . . ?
O029 S007 C2 104.6(8) . . ?
O02E S007 C2 102.1(8) . . ?
O02W S007 O029 111.0(13) . . ?
O02W S007 O02E 118.1(15) . . ?
O02W S007 C2 106.2(8) . . ?
O01Y S009 O1 129.3(11) . . ?
O01Y S009 O2 106.7(10) . . ?
O01Y S009 C1 93.9(10) . . ?
O1 S009 O2 115.0(11) . . ?
O1 S009 C1 103.0(10) . . ?
O2 S009 C1 103.1(11) . . ?
C00Y N00C Ag01 120.1(6) . . ?
C00Y N00C C018 118.4(8) . . ?
C018 N00C Ag01 119.7(6) . . ?
C015 N00D C014 120.7(8) . . ?
C01H N00E Ag02 128.5(6) . . ?
C01H N00E C01O 119.7(8) . . ?
C01O N00E Ag02 108.5(6) . . ?
C01B N00F Ag01 119.0(6) . . ?
C01M N00F Ag01 120.5(6) . . ?
C01M N00F C01B 120.0(8) . . ?
C010 N00G Ag03 107.8(6) . . ?
C010 N00G C017 120.1(8) . . ?
C017 N00G Ag03 129.8(7) . . ?
S06 O00I Ag01 156.5(5) . . ?
C01I N00L C01C 117.9(8) . . ?
C011 N00M Ag05 133.0(7) . . ?
C011 N00M C01A 119.8(8) . . ?
C01A N00M Ag05 105.4(6) . . ?
C011 N00N C018 120.3(7) . . ?
C011 N00N C025 118.1(8) . . ?
C018 N00N C025 114.3(8) . . ?
C01J N00O Ag04 112.1(7) . . ?
C01J N00O Ag 112.0(7) . . ?
C01X N00O Ag04 127.3(7) . . ?
C01X N00O C01J 118.2(9) . . ?
C01X N00O Ag 129.7(8) . . ?
C00Y N00P C01K 114.4(7) . . ?
C01H N00P C00Y 119.5(7) . . ?
C01H N00P C01K 119.1(7) . . ?
C017 N00R C01B 118.5(7) . . ?
C017 N00R C01W 118.6(8) . . ?
C01B N00R C01W 114.8(9) . . ?
C01A N00S C02L 115.5(9) . . ?
C01I N00S C01A 117.4(8) . . ?
C01I N00S C02L 120.5(9) . . ?
C010 N00T C02O 116.8(9) . . ?
C014 N00T C010 116.8(8) . . ?
C014 N00T C02O 119.8(9) . . ?
C01M N00V C02A 114.4(9) . . ?
C01X N00V C01M 118.6(7) . . ?
C01X N00V C02A 116.3(8) . . ?
C01C N00W C01J 118.3(8) . . ?
C01C N00W C02M 118.4(9) . . ?
C01J N00W C02M 117.1(9) . . ?
C015 N00X C01O 119.3(8) . . ?
C015 N00X C02J 121.2(9) . . ?
C01O N00X C02J 116.7(10) . . ?
N00C C00Y N00P 115.0(7) . . ?
N00C C00Y C012 121.6(8) . . ?
C012 C00Y N00P 123.4(8) . . ?
C017 C00Z H00Z 120.6 . . ?
C01N C00Z H00Z 120.6 . . ?
C01N C00Z C017 118.8(9) . . ?
N00G C010 N00T 115.8(8) . . ?
N00G C010 C01G 123.0(9) . . ?
C01G C010 N00T 121.1(9) . . ?
N00M C011 N00N 117.0(8) . . ?
N00M C011 C013 121.0(9) . . ?
N00N C011 C013 121.9(9) . . ?
C00Y C012 H012 120.4 . . ?
C016 C012 C00Y 119.2(9) . . ?
C016 C012 H012 120.4 . . ?
C011 C013 H013 120.7 . . ?
C01P C013 C011 118.6(10) . . ?
C01P C013 H013 120.7 . . ?
N00D C014 N00T 115.1(8) . . ?
N00D C014 C028 120.8(10) . . ?
N00T C014 C028 124.0(10) . . ?
N00D C015 N00X 115.4(8) . . ?
N00D C015 C01V 121.9(10) . . ?
N00X C015 C01V 122.6(9) . . ?
C012 C016 H016 120.1 . . ?
C012 C016 C01U 119.9(9) . . ?
C01U C016 H016 120.1 . . ?
N00G C017 N00R 116.6(8) . . ?
N00G C017 C00Z 120.4(9) . . ?
C00Z C017 N00R 122.9(8) . . ?
N00C C018 N00N 114.1(8) . . ?
N00C C018 C01U 123.1(8) . . ?
C01U C018 N00N 122.8(8) . . ?
C01B C019 H019 120.6 . . ?
C01B C019 C01L 118.9(10) . . ?
C01L C019 H019 120.6 . . ?
N00M C01A N00S 113.9(8) . . ?
N00M C01A C01Z 121.6(9) . . ?
C01Z C01A N00S 124.3(9) . . ?
N00F C01B N00R 115.2(8) . . ?
N00F C01B C019 120.8(9) . . ?
C019 C01B N00R 123.8(9) . . ?
N00L C01C N00W 114.1(8) . . ?
N00L C01C C01Q 123.3(9) . . ?
N00W C01C C01Q 122.6(9) . . ?
Ag02 C01F Ag05 76.8(3) . . ?
C01S C01F Ag02 116.0(6) . . ?
C01S C01F Ag05 115.1(6) . . ?
C01S C01F C02F 117.2(9) . . ?
C02F C01F Ag02 110.0(7) . . ?
C02F C01F Ag05 115.1(8) . . ?
C010 C01G H01G 121.6 . . ?
C01N C01G C010 116.8(10) . . ?
C01N C01G H01G 121.6 . . ?
N00E C01H N00P 116.3(7) . . ?
N00E C01H C023 121.2(9) . . ?
N00P C01H C023 122.5(8) . . ?
N00L C01I N00S 115.5(8) . . ?
N00L C01I C021 122.9(10) . . ?
N00S C01I C021 121.5(9) . . ?
N00O C01J N00W 115.1(8) . . ?
C02B C01J N00O 123.2(10) . . ?
C02B C01J N00W 121.7(9) . . ?
N00P C01K H01A 109.5 . . ?
N00P C01K H01B 109.5 . . ?
N00P C01K H01C 109.5 . . ?
H01A C01K H01B 109.5 . . ?
H01A C01K H01C 109.5 . . ?
H01B C01K H01C 109.5 . . ?
C019 C01L H01L 119.9 . . ?
C01R C01L C019 120.3(9) . . ?
C01R C01L H01L 119.9 . . ?
N00F C01M N00V 116.2(8) . . ?
N00F C01M C01R 121.8(9) . . ?
C01R C01M N00V 121.9(9) . . ?
C00Z C01N H01N 119.6 . . ?
C01G C01N C00Z 120.9(9) . . ?
C01G C01N H01N 119.6 . . ?
N00E C01O N00X 114.9(8) . . ?
N00E C01O C02H 122.1(10) . . ?
C02H C01O N00X 123.0(10) . . ?
C013 C01P H01P 119.7 . . ?
C013 C01P C01Z 120.6(9) . . ?
C01Z C01P H01P 119.7 . . ?
C01C C01Q H01Q 121.4 . . ?
C026 C01Q C01C 117.2(10) . . ?
C026 C01Q H01Q 121.4 . . ?
C01L C01R C01M 118.2(10) . . ?
C01L C01R H01R 120.9 . . ?
C01M C01R H01R 120.9 . . ?
Ag03 C01S Ag04 77.7(3) . . ?
Ag03 C01S Ag 66.7(5) . . ?
C01F C01S Ag03 112.4(6) . . ?
C01F C01S Ag04 115.2(6) . . ?
C01F C01S C024 119.1(9) . . ?
C01F C01S Ag 133.7(8) . . ?
C024 C01S Ag03 111.9(7) . . ?
C024 C01S Ag04 113.4(8) . . ?
C024 C01S Ag 101.4(9) . . ?
C016 C01U H01U 121.1 . . ?
C018 C01U C016 117.8(9) . . ?
C018 C01U H01U 121.1 . . ?
C015 C01V H01V 121.2 . . ?
C02D C01V C015 117.6(11) . . ?
C02D C01V H01V 121.2 . . ?
N00R C01W H01D 109.5 . . ?
N00R C01W H01E 109.5 . . ?
N00R C01W H01F 109.5 . . ?
H01D C01W H01E 109.5 . . ?
H01D C01W H01F 109.5 . . ?
H01E C01W H01F 109.5 . . ?
N00O C01X N00V 115.4(8) . . ?
N00O C01X C027 121.4(10) . . ?
N00V C01X C027 123.2(9) . . ?
C01A C01Z C01P 118.3(10) . . ?
C01A C01Z H01Z 120.9 . . ?
C01P C01Z H01Z 120.9 . . ?
C01I C021 H021 121.6 . . ?
C026 C021 C01I 116.8(11) . . ?
C026 C021 H021 121.6 . . ?
F00A C022 S06 110.9(7) . . ?
F00A C022 F00B 107.3(8) . . ?
F00B C022 S06 111.4(7) . . ?
F00H C022 S06 111.5(7) . . ?
F00H C022 F00A 107.4(9) . . ?
F00H C022 F00B 108.2(9) . . ?
C01H C023 H023 120.9 . . ?
C02K C023 C01H 118.3(10) . . ?
C02K C023 H023 120.9 . . ?
C01S C024 H024 119.2 . . ?
N C024 C01S 121.5(12) . . ?
N C024 H024 119.2 . . ?
N00N C025 H02A 109.5 . . ?
N00N C025 H02B 109.5 . . ?
N00N C025 H02C 109.5 . . ?
H02A C025 H02B 109.5 . . ?
H02A C025 H02C 109.5 . . ?
H02B C025 H02C 109.5 . . ?
C01Q C026 C021 121.9(10) . . ?
C01Q C026 H026 119.1 . . ?
C021 C026 H026 119.1 . . ?
C01X C027 H027 121.3 . . ?
C02G C027 C01X 117.3(10) . . ?
C02G C027 H027 121.3 . . ?
C014 C028 H028 121.0 . . ?
C02D C028 C014 118.0(11) . . ?
C02D C028 H028 121.0 . . ?
N00V C02A H02D 109.5 . . ?
N00V C02A H02E 109.5 . . ?
N00V C02A H02F 109.5 . . ?
H02D C02A H02E 109.5 . . ?
H02D C02A H02F 109.5 . . ?
H02E C02A H02F 109.5 . . ?
C01J C02B H02G 120.9 . . ?
C02G C02B C01J 118.3(11) . . ?
C02G C02B H02G 120.9 . . ?
C024 N C02I 119.6(10) . . ?
C01V C02D H02H 119.5 . . ?
C028 C02D C01V 121.0(10) . . ?
C028 C02D H02H 119.5 . . ?
C01F C02F H02I 120.0 . . ?
C02I C02F C01F 120.1(13) . . ?
C02I C02F H02I 120.0 . . ?
C027 C02G H02J 119.2 . . ?
C02B C02G C027 121.5(10) . . ?
C02B C02G H02J 119.2 . . ?
C01O C02H H02K 120.9 . . ?
C01O C02H C02K 118.1(11) . . ?
C02K C02H H02K 120.9 . . ?
N C02I C31 112.2(10) . . ?
C02F C02I N 122.3(10) . . ?
C02F C02I C31 125.4(14) . . ?
N00X C02J H02L 109.5 . . ?
N00X C02J H02M 109.5 . . ?
N00X C02J H02N 109.5 . . ?
H02L C02J H02M 109.5 . . ?
H02L C02J H02N 109.5 . . ?
H02M C02J H02N 109.5 . . ?
C023 C02K C02H 120.3(10) . . ?
C023 C02K H02O 119.8 . . ?
C02H C02K H02O 119.8 . . ?
N00S C02L H02P 109.5 . . ?
N00S C02L H02Q 109.5 . . ?
N00S C02L H02R 109.5 . . ?
H02P C02L H02Q 109.5 . . ?
H02P C02L H02R 109.5 . . ?
H02Q C02L H02R 109.5 . . ?
N00W C02M H02S 109.5 . . ?
N00W C02M H02T 109.5 . . ?
N00W C02M H02U 109.5 . . ?
H02S C02M H02T 109.5 . . ?
H02S C02M H02U 109.5 . . ?
H02T C02M H02U 109.5 . . ?
N00T C02O H02V 109.5 . . ?
N00T C02O H02W 109.5 . . ?
N00T C02O H02X 109.5 . . ?
H02V C02O H02W 109.5 . . ?
H02V C02O H02X 109.5 . . ?
H02W C02O H02X 109.5 . . ?
F00J C2 S007 116.0(10) . . ?
F00J C2 F02X 94.6(13) . . ?
F020 C2 S007 121.8(12) . . ?
F020 C2 F00J 114.1(13) . . ?
F020 C2 F02X 96.5(15) . . ?
F02X C2 S007 106.9(11) . . ?
C02I C31 H31A 109.5 . . ?
C02I C31 H31B 109.5 . . ?
C02I C31 H31C 109.5 . . ?
H31A C31 H31B 109.5 . . ?
H31A C31 H31C 109.5 . . ?
H31B C31 H31C 109.5 . . ?
N00O Ag Ag03 145.5(6) . . ?
C01S Ag Ag03 55.0(4) . . ?
C01S Ag N00O 135.5(11) . . ?
S009 O1 O2 113.6(11) . 5_665 ?
S009 O2 O1 96.9(12) . 5_665 ?
F02U C1 S009 115.2(15) . . ?
F17A C1 S009 125.9(17) . . ?
F17A C1 F02U 95.5(17) . . ?
F17A C1 F16A 97.2(18) . . ?
F16A C1 S009 121.3(17) . . ?
F16A C1 F02U 95.0(17) . . ?

loop_
_geom_bond_atom_site_label_1
_geom_bond_atom_site_label_2
_geom_bond_distance
_geom_bond_site_symmetry_2
_geom_bond_publ_flag
Ag01 N00C 2.138(7) . ?
Ag01 N00F 2.142(7) . ?
Ag01 O00I 2.584(6) . ?
Ag02 Ag03 3.1644(12) . ?
Ag02 Ag05 2.6836(9) . ?
Ag02 N00E 2.144(7) . ?
Ag02 C01F 2.148(9) . ?
Ag03 Ag04 2.7246(13) . ?
Ag03 N00G 2.171(8) . ?
Ag03 C01S 2.163(9) . ?
Ag03 Ag 2.425(16) . ?
Ag04 Ag05 3.246(2) . ?
Ag04 N00O 2.162(9) . ?
Ag04 C01S 2.181(9) . ?
Ag05 N00M 2.178(8) . ?
Ag05 C01F 2.171(9) . ?
S06 O00I 1.431(6) . ?
S06 O00Q 1.412(8) . ?
S06 O00U 1.437(7) . ?
S06 C022 1.823(11) . ?
S007 O029 1.364(12) . ?
S007 O02E 1.370(12) . ?
S007 C2 1.756(14) . ?
S007 O02W 1.322(13) . ?
S009 O01Y 1.310(13) . ?
S009 O1 1.426(12) . ?
S009 O2 1.505(16) . ?
S009 C1 1.59(2) . ?
F00A C022 1.329(11) . ?
F00B C022 1.333(11) . ?
N00C C00Y 1.352(11) . ?
N00C C018 1.354(11) . ?
N00D C014 1.335(12) . ?
N00D C015 1.332(12) . ?
N00E C01H 1.342(11) . ?
N00E C01O 1.352(12) . ?
N00F C01B 1.368(12) . ?
N00F C01M 1.332(12) . ?
N00G C010 1.324(13) . ?
N00G C017 1.355(11) . ?
F00H C022 1.324(12) . ?
F00J C2 1.312(16) . ?
N00L C01C 1.345(12) . ?
N00L C01I 1.324(12) . ?
N00M C011 1.342(12) . ?
N00M C01A 1.369(12) . ?
N00N C011 1.375(12) . ?
N00N C018 1.426(12) . ?
N00N C025 1.490(12) . ?
N00O C01J 1.355(13) . ?
N00O C01X 1.339(13) . ?
N00O Ag 2.417(19) . ?
N00P C00Y 1.422(11) . ?
N00P C01H 1.383(12) . ?
N00P C01K 1.498(11) . ?
N00R C017 1.390(13) . ?
N00R C01B 1.411(12) . ?
N00R C01W 1.471(11) . ?
N00S C01A 1.408(13) . ?
N00S C01I 1.380(13) . ?
N00S C02L 1.470(14) . ?
N00T C010 1.421(12) . ?
N00T C014 1.370(13) . ?
N00T C02O 1.461(15) . ?
N00V C01M 1.420(13) . ?
N00V C01X 1.390(13) . ?
N00V C02A 1.480(12) . ?
N00W C01C 1.396(13) . ?
N00W C01J 1.445(13) . ?
N00W C02M 1.465(13) . ?
N00X C015 1.350(13) . ?
N00X C01O 1.420(13) . ?
N00X C02J 1.483(14) . ?
C00Y C012 1.387(12) . ?
C00Z H00Z 0.9500 . ?
C00Z C017 1.389(13) . ?
C00Z C01N 1.384(15) . ?
C010 C01G 1.395(13) . ?
C011 C013 1.402(13) . ?
C012 H012 0.9500 . ?
C012 C016 1.380(13) . ?
C013 H013 0.9500 . ?
C013 C01P 1.379(16) . ?
C014 C028 1.410(13) . ?
C015 C01V 1.395(13) . ?
C016 H016 0.9500 . ?
C016 C01U 1.395(14) . ?
C018 C01U 1.377(13) . ?
C019 H019 0.9500 . ?
C019 C01B 1.385(13) . ?
C019 C01L 1.400(15) . ?
C01A C01Z 1.376(13) . ?
C01C C01Q 1.402(13) . ?
C01F C01S 1.397(15) . ?
C01F C02F 1.454(13) . ?
C01G H01G 0.9500 . ?
C01G C01N 1.382(14) . ?
C01H C023 1.392(12) . ?
C01I C021 1.407(14) . ?
C01J C02B 1.354(14) . ?
C01K H01A 0.9800 . ?
C01K H01B 0.9800 . ?
C01K H01C 0.9800 . ?
C01L H01L 0.9500 . ?
C01L C01R 1.371(16) . ?
C01M C01R 1.411(13) . ?
C01N H01N 0.9500 . ?
C01O C02H 1.351(15) . ?
C01P H01P 0.9500 . ?
C01P C01Z 1.388(16) . ?
C01Q H01Q 0.9500 . ?
C01Q C026 1.344(16) . ?
C01R H01R 0.9500 . ?
C01S C024 1.428(12) . ?
C01S Ag 2.24(2) . ?
C01U H01U 0.9500 . ?
C01V H01V 0.9500 . ?
C01V C02D 1.383(18) . ?
C01W H01D 0.9800 . ?
C01W H01E 0.9800 . ?
C01W H01F 0.9800 . ?
C01X C027 1.404(14) . ?
C01Z H01Z 0.9500 . ?
F020 C2 1.192(16) . ?
C021 H021 0.9500 . ?
C021 C026 1.388(18) . ?
C023 H023 0.9500 . ?
C023 C02K 1.365(17) . ?
C024 H024 0.9500 . ?
C024 N 1.318(14) . ?
C025 H02A 0.9800 . ?
C025 H02B 0.9800 . ?
C025 H02C 0.9800 . ?
C026 H026 0.9500 . ?
C027 H027 0.9500 . ?
C027 C02G 1.376(16) . ?
C028 H028 0.9500 . ?
C028 C02D 1.376(18) . ?
C02A H02D 0.9800 . ?
C02A H02E 0.9800 . ?
C02A H02F 0.9800 . ?
C02B H02G 0.9500 . ?
C02B C02G 1.350(16) . ?
N C02I 1.401(18) . ?
C02D H02H 0.9500 . ?
C02F H02I 0.9500 . ?
C02F C02I 1.318(16) . ?
C02G H02J 0.9500 . ?
C02H H02K 0.9500 . ?
C02H C02K 1.403(18) . ?
C02I C31 1.529(14) . ?
C02J H02L 0.9800 . ?
C02J H02M 0.9800 . ?
C02J H02N 0.9800 . ?
C02K H02O 0.9500 . ?
C02L H02P 0.9800 . ?
C02L H02Q 0.9800 . ?
C02L H02R 0.9800 . ?
C02M H02S 0.9800 . ?
C02M H02T 0.9800 . ?
C02M H02U 0.9800 . ?
C02O H02V 0.9800 . ?
C02O H02W 0.9800 . ?
C02O H02X 0.9800 . ?
C2 F02X 1.48(2) . ?
F02U C1 1.53(2) . ?
F17A C1 1.40(2) . ?
F16A C1 1.40(2) . ?
C31 H31A 0.9800 . ?
C31 H31B 0.9800 . ?
C31 H31C 0.9800 . ?
O1 O2 1.75(2) 5_665 ?
O2 O1 1.75(2) 5_665 ?

loop_
_geom_torsion_atom_site_label_1
_geom_torsion_atom_site_label_2
_geom_torsion_atom_site_label_3
_geom_torsion_atom_site_label_4
_geom_torsion
_geom_torsion_site_symmetry_1
_geom_torsion_site_symmetry_2
_geom_torsion_site_symmetry_3
_geom_torsion_site_symmetry_4
_geom_torsion_publ_flag
Ag01 N00C C00Y N00P 20.8(9) . . . . ?
Ag01 N00C C00Y C012 -161.7(6) . . . . ?
Ag01 N00C C018 N00N -19.4(9) . . . . ?
Ag01 N00C C018 C01U 161.8(6) . . . . ?
Ag01 N00F C01B N00R -13.9(10) . . . . ?
Ag01 N00F C01B C019 170.2(7) . . . . ?
Ag01 N00F C01M N00V 11.3(10) . . . . ?
Ag01 N00F C01M C01R -168.1(7) . . . . ?
Ag02 N00E C01H N00P 24.0(12) . . . . ?
Ag02 N00E C01H C023 -155.0(8) . . . . ?
Ag02 N00E C01O N00X -20.3(11) . . . . ?
Ag02 N00E C01O C02H 160.8(11) . . . . ?
Ag02 C01F C01S Ag03 0.8(8) . . . . ?
Ag02 C01F C01S Ag04 -85.7(7) . . . . ?
Ag02 C01F C01S C024 134.5(7) . . . . ?
Ag02 C01F C01S Ag -77.8(11) . . . . ?
Ag02 C01F C02F C02I -134.1(10) . . . . ?
Ag03 N00G C010 N00T 19.3(10) . . . . ?
Ag03 N00G C010 C01G -164.7(8) . . . . ?
Ag03 N00G C017 N00R -17.7(13) . . . . ?
Ag03 N00G C017 C00Z 158.7(7) . . . . ?
Ag03 C01S C024 N 131.8(10) . . . . ?
Ag04 N00O C01J N00W -18.0(13) . . . . ?
Ag04 N00O C01J C02B 159.7(9) . . . . ?
Ag04 N00O C01X N00V 21.3(16) . . . . ?
Ag04 N00O C01X C027 -157.3(9) . . . . ?
Ag04 C01S C024 N -142.6(9) . . . . ?
Ag05 N00M C011 N00N -15.6(15) . . . . ?
Ag05 N00M C011 C013 160.2(8) . . . . ?
Ag05 N00M C01A N00S 18.6(10) . . . . ?
Ag05 N00M C01A C01Z -165.9(8) . . . . ?
Ag05 C01F C01S Ag03 87.8(6) . . . . ?
Ag05 C01F C01S Ag04 1.3(8) . . . . ?
Ag05 C01F C01S C024 -138.5(7) . . . . ?
Ag05 C01F C01S Ag 9.2(12) . . . . ?
Ag05 C01F C02F C02I 141.5(9) . . . . ?
N00C C00Y C012 C016 -1.1(12) . . . . ?
N00C C018 C01U C016 0.9(12) . . . . ?
N00D C014 C028 C02D -1.8(16) . . . . ?
N00D C015 C01V C02D 1.1(15) . . . . ?
N00E C01H C023 C02K 0.6(17) . . . . ?
N00E C01O C02H C02K -4(2) . . . . ?
N00F C01M C01R C01L -2.9(14) . . . . ?
N00G C010 C01G C01N 2.8(15) . . . . ?
O00I S06 C022 F00A -63.2(8) . . . . ?
O00I S06 C022 F00B 177.3(7) . . . . ?
O00I S06 C022 F00H 56.4(8) . . . . ?
N00L C01C C01Q C026 1.5(14) . . . . ?
N00L C01I C021 C026 1.0(15) . . . . ?
N00M C011 C013 C01P 0.2(15) . . . . ?
N00M C01A C01Z C01P 2.4(16) . . . . ?
N00N C011 C013 C01P 175.8(9) . . . . ?
N00N C018 C01U C016 -177.8(8) . . . . ?
N00O C01J C02B C02G 3.3(18) . . . . ?
N00O C01X C027 C02G -2.8(17) . . . . ?
N00P C00Y C012 C016 176.2(8) . . . . ?
N00P C01H C023 C02K -178.3(11) . . . . ?
O00Q S06 O00I Ag01 43.6(12) . . . . ?
O00Q S06 C022 F00A 57.8(8) . . . . ?
O00Q S06 C022 F00B -61.7(8) . . . . ?
O00Q S06 C022 F00H 177.4(7) . . . . ?
N00S C01A C01Z C01P 177.4(9) . . . . ?
N00S C01I C021 C026 -175.1(10) . . . . ?
N00T C010 C01G C01N 178.6(9) . . . . ?
N00T C014 C028 C02D -177.3(10) . . . . ?
O00U S06 O00I Ag01 -94.9(11) . . . . ?
O00U S06 C022 F00A 178.9(7) . . . . ?
O00U S06 C022 F00B 59.5(8) . . . . ?
O00U S06 C022 F00H -61.4(8) . . . . ?
N00V C01M C01R C01L 177.8(9) . . . . ?
N00V C01X C027 C02G 178.8(11) . . . . ?
N00W C01C C01Q C026 178.0(9) . . . . ?
N00W C01J C02B C02G -179.2(10) . . . . ?
N00X C015 C01V C02D 176.8(10) . . . . ?
N00X C01O C02H C02K 177.4(13) . . . . ?
C00Y N00C C018 N00N 175.4(7) . . . . ?
C00Y N00C C018 C01U -3.4(11) . . . . ?
C00Y N00P C01H N00E 33.2(11) . . . . ?
C00Y N00P C01H C023 -147.8(9) . . . . ?
C00Y C012 C016 C01U -1.4(13) . . . . ?
C010 N00G C017 N00R -178.3(8) . . . . ?
C010 N00G C017 C00Z -1.9(14) . . . . ?
C010 N00T C014 N00D 23.1(12) . . . . ?
C010 N00T C014 C028 -161.2(10) . . . . ?
C010 C01G C01N C00Z -3.3(15) . . . . ?
C011 N00M C01A N00S -174.8(9) . . . . ?
C011 N00M C01A C01Z 0.8(16) . . . . ?
C011 N00N C018 N00C 131.0(8) . . . . ?
C011 N00N C018 C01U -50.2(11) . . . . ?
C011 C013 C01P C01Z 3.0(16) . . . . ?
C012 C016 C01U C018 1.5(13) . . . . ?
C013 C01P C01Z C01A -4.3(16) . . . . ?
C014 N00D C015 N00X -177.2(8) . . . . ?
C014 N00D C015 C01V -1.2(13) . . . . ?
C014 N00T C010 N00G -108.2(10) . . . . ?
C014 N00T C010 C01G 75.7(12) . . . . ?
C014 C028 C02D C01V 1.8(18) . . . . ?
C015 N00D C014 N00T 177.5(8) . . . . ?
C015 N00D C014 C028 1.6(13) . . . . ?
C015 N00X C01O N00E 102.8(11) . . . . ?
C015 N00X C01O C02H -78.3(15) . . . . ?
C015 C01V C02D C028 -1.4(18) . . . . ?
C017 N00G C010 N00T -176.2(8) . . . . ?
C017 N00G C010 C01G -0.2(15) . . . . ?
C017 N00R C01B N00F 134.1(8) . . . . ?
C017 N00R C01B C019 -50.2(13) . . . . ?
C017 C00Z C01N C01G 1.4(15) . . . . ?
C018 N00C C00Y N00P -174.1(7) . . . . ?
C018 N00C C00Y C012 3.4(11) . . . . ?
C018 N00N C011 N00M -30.0(12) . . . . ?
C018 N00N C011 C013 154.2(8) . . . . ?
C019 C01L C01R C01M 0.2(15) . . . . ?
C01A N00M C011 N00N -177.9(9) . . . . ?
C01A N00M C011 C013 -2.1(15) . . . . ?
C01A N00S C01I N00L 13.4(12) . . . . ?
C01A N00S C01I C021 -170.2(9) . . . . ?
C01B N00F C01M N00V -177.1(7) . . . . ?
C01B N00F C01M C01R 3.5(12) . . . . ?
C01B N00R C017 N00G -35.9(12) . . . . ?
C01B N00R C017 C00Z 147.8(9) . . . . ?
C01B C019 C01L C01R 1.7(16) . . . . ?
C01C N00L C01I N00S 178.1(8) . . . . ?
C01C N00L C01I C021 1.8(13) . . . . ?
C01C N00W C01J N00O 84.7(12) . . . . ?
C01C N00W C01J C02B -93.0(11) . . . . ?
C01C C01Q C026 C021 1.5(16) . . . . ?
C01F C01S C024 N -2.1(15) . . . . ?
C01F C02F C02I N -4.2(17) . . . . ?
C01F C02F C02I C31 176.6(16) . . . . ?
C01H N00E C01O N00X 178.4(9) . . . . ?
C01H N00E C01O C02H -0.5(17) . . . . ?
C01H N00P C00Y N00C -138.4(8) . . . . ?
C01H N00P C00Y C012 44.1(11) . . . . ?
C01H C023 C02K C02H -5(2) . . . . ?
C01I N00L C01C N00W -179.9(8) . . . . ?
C01I N00L C01C C01Q -3.1(12) . . . . ?
C01I N00S C01A N00M -110.5(10) . . . . ?
C01I N00S C01A C01Z 74.1(12) . . . . ?
C01I C021 C026 C01Q -2.7(17) . . . . ?
C01J N00O C01X N00V -177.7(10) . . . . ?
C01J N00O C01X C027 3.8(18) . . . . ?
C01J N00W C01C N00L -9.9(11) . . . . ?
C01J N00W C01C C01Q 173.2(8) . . . . ?
C01J C02B C02G C027 -2.2(19) . . . . ?
C01K N00P C00Y N00C 71.2(9) . . . . ?
C01K N00P C00Y C012 -106.3(9) . . . . ?
C01K N00P C01H N00E -177.7(8) . . . . ?
C01K N00P C01H C023 1.2(13) . . . . ?
C01L C019 C01B N00F -1.1(14) . . . . ?
C01L C019 C01B N00R -176.6(9) . . . . ?
C01M N00F C01B N00R 174.3(7) . . . . ?
C01M N00F C01B C019 -1.5(13) . . . . ?
C01M N00V C01X N00O 43.5(13) . . . . ?
C01M N00V C01X C027 -138.0(10) . . . . ?
C01N C00Z C017 N00G 1.3(14) . . . . ?
C01N C00Z C017 N00R 177.5(9) . . . . ?
C01O N00E C01H N00P -178.8(9) . . . . ?
C01O N00E C01H C023 2.2(14) . . . . ?
C01O N00X C015 N00D -24.1(12) . . . . ?
C01O N00X C015 C01V 160.0(9) . . . . ?
C01O C02H C02K C023 7(2) . . . . ?
C01S C01F C02F C02I 1.4(15) . . . . ?
C01S C024 N C02I -0.7(16) . . . . ?
C01W N00R C017 N00G 177.0(9) . . . . ?
C01W N00R C017 C00Z 0.7(14) . . . . ?
C01W N00R C01B N00F -77.6(10) . . . . ?
C01W N00R C01B C019 98.1(11) . . . . ?
C01X N00O C01J N00W 178.2(10) . . . . ?
C01X N00O C01J C02B -4.1(19) . . . . ?
C01X N00V C01M N00F -143.3(8) . . . . ?
C01X N00V C01M C01R 36.1(12) . . . . ?
C01X C027 C02G C02B 2.0(19) . . . . ?
O01Y S009 O1 O2 72.8(16) . . . 5_665 ?
O01Y S009 O2 O1 -90.6(12) . . . 5_665 ?
O01Y S009 C1 F02U -167.1(14) . . . . ?
O01Y S009 C1 F17A -49(2) . . . . ?
O01Y S009 C1 F16A 79.4(18) . . . . ?
C022 S06 O00I Ag01 155.2(10) . . . . ?
C024 N C02I C02F 3.9(18) . . . . ?
C024 N C02I C31 -176.8(15) . . . . ?
C025 N00N C011 N00M -178.6(10) . . . . ?
C025 N00N C011 C013 5.7(13) . . . . ?
C025 N00N C018 N00C -79.3(10) . . . . ?
C025 N00N C018 C01U 99.5(10) . . . . ?
O029 S007 C2 F00J -64.7(17) . . . . ?
O029 S007 C2 F020 148.3(19) . . . . ?
O029 S007 C2 F02X 39.3(15) . . . . ?
C02A N00V C01M N00F 73.4(10) . . . . ?
C02A N00V C01M C01R -107.2(10) . . . . ?
C02A N00V C01X N00O -173.9(11) . . . . ?
C02A N00V C01X C027 4.6(15) . . . . ?
O02E S007 C2 F00J 53.5(17) . . . . ?
O02E S007 C2 F020 -93(2) . . . . ?
O02E S007 C2 F02X 157.5(15) . . . . ?
C02F C01F C01S Ag03 -132.0(7) . . . . ?
C02F C01F C01S Ag04 141.5(7) . . . . ?
C02F C01F C01S C024 1.7(13) . . . . ?
C02F C01F C01S Ag 149.4(9) . . . . ?
C02J N00X C015 N00D 175.6(10) . . . . ?
C02J N00X C015 C01V -0.3(15) . . . . ?
C02J N00X C01O N00E -96.0(12) . . . . ?
C02J N00X C01O C02H 82.9(15) . . . . ?
C02L N00S C01A N00M 98.0(12) . . . . ?
C02L N00S C01A C01Z -77.4(13) . . . . ?
C02L N00S C01I N00L 163.5(10) . . . . ?
C02L N00S C01I C021 -20.1(15) . . . . ?
C02M N00W C01C N00L -161.5(9) . . . . ?
C02M N00W C01C C01Q 21.7(14) . . . . ?
C02M N00W C01J N00O -123.4(12) . . . . ?
C02M N00W C01J C02B 58.9(14) . . . . ?
C02O N00T C010 N00G 100.3(13) . . . . ?
C02O N00T C010 C01G -75.8(14) . . . . ?
C02O N00T C014 N00D 173.7(10) . . . . ?
C02O N00T C014 C028 -10.6(16) . . . . ?
O02W S007 C2 F00J 177.8(17) . . . . ?
O02W S007 C2 F020 31(2) . . . . ?
O02W S007 C2 F02X -78.2(17) . . . . ?
Ag N00O C01J N00W 1.4(13) . . . . ?
Ag N00O C01J C02B 179.0(10) . . . . ?
Ag N00O C01X N00V -1.5(17) . . . . ?
Ag N00O C01X C027 -180.0(11) . . . . ?
Ag C01S C024 N -158.8(10) . . . . ?
O1 S009 O2 O1 59.9(15) . . . 5_665 ?
O1 S009 C1 F02U 61.0(16) . . . . ?
O1 S009 C1 F17A 179.1(19) . . . . ?
O1 S009 C1 F16A -52.5(19) . . . . ?
O2 S009 O1 O2 -69.6(17) . . . 5_665 ?
O2 S009 C1 F02U -58.9(16) . . . . ?
O2 S009 C1 F17A 59(2) . . . . ?
O2 S009 C1 F16A -172.4(17) . . . . ?
C1 S009 O1 O2 179.1(13) . . . 5_665 ?
C1 S009 O2 O1 171.2(11) . . . 5_665 ?

loop_
_smtbx_masks_void_nr
_smtbx_masks_void_average_x
_smtbx_masks_void_average_y
_smtbx_masks_void_average_z
_smtbx_masks_void_volume
_smtbx_masks_void_count_electrons
_smtbx_masks_void_content
1 -0.535 -0.318 -0.284 4182.0 835.7 ?
